data_7225983
loop_
_publ_author_name
'karami, kazem'
'Mehri lighvan, Zohreh'
'Alizadeh, A.'
'Poshteh-Shirani, Marziyeh'
'Khayamian, Taghi'
'Lipkowski, Janusz'

_publ_section_title
;
 Synthesis of a novel trinuclear palladium complex: The influence of oxime
 chelate ligand on biological evaluation towards double-strand DNA, BSA
 protein and molecular modeling studies
;
_journal_name_full 'RSC Adv.'
_journal_paper_doi 10.1039/C6RA08744B
_journal_year 2016
_chemical_formula_moiety 'C81 H51 Cl9 N6 O6 Pd3'
_chemical_formula_sum 'C81 H51 Cl9 N6 O6 Pd3'
_chemical_formula_weight 1842.53
_chemical_name_systematic
;
 ?
;
_space_group_IT_number 14
_symmetry_cell_setting monoclinic
_symmetry_space_group_name_Hall '-P 2yn'
_symmetry_space_group_name_H-M 'P 1 21/n 1'
_atom_sites_solution_hydrogens geom
_atom_sites_solution_primary direct
_atom_sites_solution_secondary difmap
_audit_block_doi 10.5517/cc1jsfc3
_audit_creation_method SHELXL-97
_audit_update_record
;
2015-09-11 deposited with the CCDC.
2016-07-19 downloaded from the CCDC.
;
_cell_angle_alpha 90.00
_cell_angle_beta 113.452(2)
_cell_angle_gamma 90.00
_cell_formula_units_Z 4
_cell_length_a 21.2784(4)
_cell_length_b 17.2413(3)
_cell_length_c 21.3529(3)
_cell_measurement_reflns_used 38296
_cell_measurement_temperature 100(1)
_cell_measurement_theta_max 71.9592
_cell_measurement_theta_min 3.4121
_cell_volume 7186.6(2)
_computing_structure_refinement 'SHELXL-97 (Sheldrick, 2008)'
_diffrn_ambient_temperature 100(1)
_diffrn_measured_fraction_theta_full 0.999
_diffrn_measured_fraction_theta_max 0.999
_diffrn_measurement_device_type 'SuperNova, Dual, Cu at zero, Eos'
_diffrn_radiation_monochromator MIRROR
_diffrn_radiation_source 'SuperNova (Cu) X-ray Source'
_diffrn_radiation_type CuK\a
_diffrn_radiation_wavelength 1.54184
_diffrn_reflns_av_R_equivalents 0.1059
_diffrn_reflns_av_sigmaI/netI 0.0730
_diffrn_reflns_limit_h_max 22
_diffrn_reflns_limit_h_min -22
_diffrn_reflns_limit_k_max 18
_diffrn_reflns_limit_k_min -15
_diffrn_reflns_limit_l_max 22
_diffrn_reflns_limit_l_min -22
_diffrn_reflns_number 81423
_diffrn_reflns_theta_full 55.99
_diffrn_reflns_theta_max 55.99
_diffrn_reflns_theta_min 3.41
_exptl_absorpt_coefficient_mu 9.570
_exptl_absorpt_correction_T_max 1.
_exptl_absorpt_correction_T_min .27
_exptl_absorpt_correction_type multi-scan
_exptl_absorpt_process_details
;
CrysAlisPro, Agilent Technologies,
Version 1.171.35.19 (release 27-10-2011 CrysAlis171 .NET)
(compiled Oct 27 2011,15:02:11)
Empirical absorption correction using spherical harmonics,
 implemented in SCALE3 ABSPACK scaling algorithm.
;
_exptl_crystal_colour RED
_exptl_crystal_density_diffrn 1.703
_exptl_crystal_density_method 'not measured'
_exptl_crystal_description PLATE
_exptl_crystal_F_000 3672
_exptl_crystal_size_max .24
_exptl_crystal_size_mid .16
_exptl_crystal_size_min .09
_refine_diff_density_max 1.203
_refine_diff_density_min -1.817
_refine_diff_density_rms 0.147
_refine_ls_extinction_method none
_refine_ls_goodness_of_fit_ref 0.994
_refine_ls_hydrogen_treatment mixed
_refine_ls_matrix_type full
_refine_ls_number_parameters 956
_refine_ls_number_reflns 9350
_refine_ls_number_restraints 0
_refine_ls_restrained_S_all 0.994
_refine_ls_R_factor_all 0.0863
_refine_ls_R_factor_gt 0.0610
_refine_ls_shift/su_max 0.204
_refine_ls_shift/su_mean 0.003
_refine_ls_structure_factor_coef Fsqd
_refine_ls_weighting_details 'calc w=1/[\s^2^(Fo^2^)+(0.1029P)^2^+48.7884P] where P=(Fo^2^+2Fc^2^)/3'
_refine_ls_weighting_scheme calc
_refine_ls_wR_factor_gt 0.1577
_refine_ls_wR_factor_ref 0.1652
_reflns_number_gt 8158
_reflns_number_total 9350
_reflns_threshold_expression >2\s(I)
_cod_data_source_file c6ra08744b2.cif
_cod_data_source_block exp_2180
_cod_depositor_comments
;
The following automatic conversions were performed:

'_symmetry_cell_setting' value 'MONOCLINIC' changed to 'monoclinic'
according to
/usr/data/users/saulius/crontab/automatic-downloads/rss-feeds/RSC/lib/dictionaries/cif_core.dic
dictionary named 'cif_core.dic' version 2.4.2 from 2011-04-26.

'_exptl_absorpt_correction_type' value 'MULTI-SCAN' changed to
'multi-scan' according to
/usr/data/users/saulius/crontab/automatic-downloads/rss-feeds/RSC/lib/dictionaries/cif_core.dic
dictionary named 'cif_core.dic' version 2.4.2 from 2011-04-26.

Automatic conversion script
Id: cif_fix_values 4268 2015-11-12 08:31:59Z antanas 
;
_cod_original_sg_symbol_H-M P21/n
_cod_database_code 7225983

loop_
_symmetry_equiv_pos_as_xyz
'x, y, z'
'-x+1/2, y+1/2, -z+1/2'
'-x, -y, -z'
'x-1/2, -y-1/2, z-1/2'

loop_
_atom_site_label
_atom_site_type_symbol
_atom_site_fract_x
_atom_site_fract_y
_atom_site_fract_z
_atom_site_U_iso_or_equiv
_atom_site_adp_type
_atom_site_occupancy
_atom_site_symmetry_multiplicity
_atom_site_calc_flag
_atom_site_refinement_flags
_atom_site_disorder_assembly
_atom_site_disorder_group
Pd1 Pd -0.03111(2) 0.35957(3) 0.28855(2) 0.01836(18) Uani 1 1 d . . .
Pd2 Pd 0.06096(2) 0.48326(3) 0.28389(2) 0.01997(18) Uani 1 1 d . . .
Pd3 Pd 0.06459(2) 0.33149(3) 0.22598(2) 0.02011(18) Uani 1 1 d . . .
O1 O 0.0678(2) 0.2490(3) 0.2942(2) 0.0257(11) Uani 1 1 d . . .
O4 O 0.0566(2) 0.4907(3) 0.1881(2) 0.0246(11) Uani 1 1 d . . .
O6 O 0.0130(2) 0.4179(3) 0.3772(2) 0.0233(11) Uani 1 1 d . . .
O2 O -0.0303(2) 0.2940(3) 0.1670(2) 0.0236(11) Uani 1 1 d . . .
O3 O 0.1574(2) 0.4413(3) 0.3133(2) 0.0246(11) Uani 1 1 d . . .
O5 O -0.0819(2) 0.4556(3) 0.2414(2) 0.0239(11) Uani 1 1 d . . .
N3 N 0.1579(3) 0.3714(3) 0.2847(3) 0.0210(14) Uani 1 1 d . . .
N5 N -0.0389(3) 0.5170(4) 0.2499(3) 0.0228(14) Uani 1 1 d . . .
N6 N 0.0619(3) 0.4677(3) 0.3774(3) 0.0189(13) Uani 1 1 d . . .
N1 N 0.0303(3) 0.2679(3) 0.3297(3) 0.0219(14) Uani 1 1 d . . .
N2 N -0.0730(3) 0.3038(3) 0.1989(3) 0.0208(13) Uani 1 1 d . . .
N4 N 0.0621(3) 0.4183(4) 0.1632(3) 0.0225(14) Uani 1 1 d . . .
C29 C 0.2999(4) 0.2530(5) 0.2941(4) 0.0280(18) Uani 1 1 d . . .
C43 C 0.0882(4) 0.4552(6) 0.0095(4) 0.039(2) Uani 1 1 d . . .
C72 C 0.2483(4) 0.6241(5) 0.4358(4) 0.041(2) Uani 1 1 d . . .
H72 H 0.2658 0.6492 0.4077 0.049 Uiso 1 1 calc R . .
C24 C -0.3105(4) 0.2741(5) 0.2121(4) 0.040(2) Uani 1 1 d . . .
H24 H -0.3503 0.2702 0.2200 0.048 Uiso 1 1 calc R . .
C73 C 0.2820(5) 0.6301(5) 0.5055(5) 0.046(2) Uani 1 1 d . . .
H73 H 0.3222 0.6589 0.5237 0.055 Uiso 1 1 calc R . .
C50 C 0.0650(4) 0.2404(7) -0.0326(4) 0.048(3) Uani 1 1 d . . .
H50 H 0.0626 0.2043 -0.0658 0.058 Uiso 1 1 calc R . .
C51 C 0.0569(4) 0.2162(6) 0.0270(5) 0.048(2) Uani 1 1 d . . .
H51 H 0.0503 0.1639 0.0331 0.058 Uiso 1 1 calc R . .
C47 C 0.1018(4) 0.5830(7) -0.0242(4) 0.051(3) Uani 1 1 d . . .
H47 H 0.1083 0.6172 -0.0547 0.061 Uiso 1 1 calc R . .
C39 C 0.1852(4) 0.2024(5) 0.2425(4) 0.0276(18) Uani 1 1 d . . .
H39 H 0.1381 0.2076 0.2289 0.033 Uiso 1 1 calc R . .
C56 C -0.0847(4) 0.7129(4) 0.2000(4) 0.0269(18) Uani 1 1 d . . .
C60 C 0.0000(5) 0.8136(5) 0.2435(5) 0.044(2) Uani 1 1 d . . .
H60 H 0.0120 0.8658 0.2465 0.053 Uiso 1 1 calc R . .
C27 C 0.2177(4) 0.3415(4) 0.2952(3) 0.0247(17) Uani 1 1 d . . .
C17 C -0.2305(4) 0.2141(4) 0.0898(4) 0.0243(17) Uani 1 1 d . . .
C21 C -0.2417(4) 0.1531(5) -0.0140(4) 0.034(2) Uani 1 1 d . . .
H21 H -0.2668 0.1240 -0.0525 0.041 Uiso 1 1 calc R . .
C30 C 0.3345(4) 0.3244(5) 0.3288(4) 0.033(2) Uani 1 1 d . . .
C65 C -0.1970(4) 0.5437(5) 0.1580(4) 0.0334(19) Uani 1 1 d . . .
H65 H -0.1919 0.4916 0.1702 0.040 Uiso 1 1 calc R . .
C55 C -0.1493(4) 0.6738(5) 0.1663(4) 0.0296(19) Uani 1 1 d . . .
C69 C 0.1970(4) 0.5531(5) 0.5210(4) 0.0290(18) Uani 1 1 d . . .
C32 C 0.3040(4) 0.4489(5) 0.3623(4) 0.0329(19) Uani 1 1 d . . .
H32 H 0.2715 0.4834 0.3647 0.039 Uiso 1 1 calc R . .
C40 C 0.0706(3) 0.4181(5) 0.1063(3) 0.0256(17) Uani 1 1 d . . .
C68 C 0.1589(4) 0.5093(4) 0.5547(4) 0.0231(16) Uani 1 1 d . . .
C54 C -0.1417(4) 0.5947(4) 0.1836(3) 0.0256(17) Uani 1 1 d . . .
C28 C 0.2286(4) 0.2638(5) 0.2732(4) 0.0281(18) Uani 1 1 d . . .
C6 C 0.1618(4) 0.1641(4) 0.4065(4) 0.0293(18) Uani 1 1 d . . .
H6 H 0.1612 0.1765 0.3639 0.035 Uiso 1 1 calc R . .
C22 C -0.2704(4) 0.1731(5) 0.0313(4) 0.0322(19) Uani 1 1 d . . .
H22 H -0.3153 0.1595 0.0230 0.039 Uiso 1 1 calc R . .
C15 C -0.1909(3) 0.2851(4) 0.1912(3) 0.0230(16) Uani 1 1 d . . .
C42 C 0.0798(4) 0.3702(6) 0.0078(4) 0.036(2) Uani 1 1 d . . .
C78 C 0.0566(4) 0.4310(4) 0.5218(4) 0.0229(16) Uani 1 1 d . . .
H78 H 0.0186 0.4075 0.4886 0.027 Uiso 1 1 calc R . .
C16 C -0.2478(4) 0.2437(4) 0.1453(4) 0.0257(17) Uani 1 1 d . . .
C75 C 0.1720(4) 0.5010(5) 0.6228(4) 0.0336(19) Uani 1 1 d . . .
H75 H 0.2101 0.5242 0.6561 0.040 Uiso 1 1 calc R . .
C18 C -0.1632(3) 0.2362(4) 0.1009(3) 0.0230(16) Uani 1 1 d . . .
C19 C -0.1351(4) 0.2170(4) 0.0550(4) 0.0279(18) Uani 1 1 d . . .
H19 H -0.0905 0.2312 0.0624 0.033 Uiso 1 1 calc R . .
C26 C -0.1955(4) 0.3229(5) 0.2470(4) 0.0315(19) Uani 1 1 d . . .
H26 H -0.1589 0.3519 0.2766 0.038 Uiso 1 1 calc R . .
C1 C 0.0469(4) 0.2340(4) 0.3891(3) 0.0248(17) Uani 1 1 d . . .
C67 C 0.1007(4) 0.4737(4) 0.5039(3) 0.0221(16) Uani 1 1 d . . .
C2 C 0.0098(4) 0.2413(4) 0.4337(4) 0.0239(17) Uani 1 1 d . . .
C20 C -0.1758(4) 0.1759(5) -0.0026(4) 0.0325(19) Uani 1 1 d . . .
H20 H -0.1581 0.1632 -0.0348 0.039 Uiso 1 1 calc R . .
C59 C 0.0488(5) 0.7586(5) 0.2787(5) 0.042(2) Uani 1 1 d . . .
H59 H 0.0933 0.7745 0.3050 0.050 Uiso 1 1 calc R . .
C41 C 0.0704(4) 0.3460(5) 0.0675(4) 0.0283(19) Uani 1 1 d . . .
C44 C 0.0805(4) 0.4844(5) 0.0675(4) 0.0276(18) Uani 1 1 d . . .
C46 C 0.0950(4) 0.6114(6) 0.0329(4) 0.043(2) Uani 1 1 d . . .
H46 H 0.0980 0.6646 0.0408 0.052 Uiso 1 1 calc R . .
C13 C -0.0505(4) 0.2779(5) 0.4253(4) 0.0293(18) Uani 1 1 d . . .
H13 H -0.0754 0.3045 0.3852 0.035 Uiso 1 1 calc R . .
C57 C -0.0337(4) 0.6572(4) 0.2362(4) 0.0253(18) Uani 1 1 d . . .
C66 C 0.1023(4) 0.4938(4) 0.4363(4) 0.0241(17) Uani 1 1 d . . .
C5 C 0.1081(4) 0.1847(4) 0.4241(4) 0.0272(18) Uani 1 1 d . . .
C37 C 0.2823(4) 0.1235(5) 0.2524(4) 0.038(2) Uani 1 1 d . . .
H37 H 0.2994 0.0761 0.2454 0.045 Uiso 1 1 calc R . .
C58 C 0.0325(4) 0.6801(5) 0.2754(4) 0.0334(19) Uani 1 1 d . . .
H58 H 0.0657 0.6438 0.2992 0.040 Uiso 1 1 calc R . .
C4 C 0.1079(4) 0.1660(4) 0.4880(4) 0.0293(18) Uani 1 1 d . . .
C3 C 0.0475(4) 0.2004(5) 0.4941(4) 0.0301(18) Uani 1 1 d . . .
C70 C 0.1622(4) 0.5451(4) 0.4494(3) 0.0231(16) Uani 1 1 d . . .
C71 C 0.1880(4) 0.5808(4) 0.4067(4) 0.0275(17) Uani 1 1 d . . .
H71 H 0.1657 0.5761 0.3595 0.033 Uiso 1 1 calc R . .
C8 C 0.2163(4) 0.1033(5) 0.5169(4) 0.038(2) Uani 1 1 d . . .
H8 H 0.2527 0.0750 0.5478 0.045 Uiso 1 1 calc R . .
C36 C 0.3265(4) 0.1837(5) 0.2826(4) 0.037(2) Uani 1 1 d . . .
H36 H 0.3734 0.1779 0.2951 0.045 Uiso 1 1 calc R . .
C61 C -0.0668(5) 0.7911(5) 0.2037(4) 0.037(2) Uani 1 1 d . . .
H61 H -0.0994 0.8280 0.1797 0.045 Uiso 1 1 calc R . .
C48 C 0.0991(4) 0.5055(7) -0.0364(4) 0.047(3) Uani 1 1 d . . .
H48 H 0.1044 0.4863 -0.0747 0.056 Uiso 1 1 calc R . .
C25 C -0.2551(4) 0.3165(5) 0.2574(4) 0.037(2) Uani 1 1 d . . .
H25 H -0.2585 0.3405 0.2949 0.044 Uiso 1 1 calc R . .
C74 C 0.2573(4) 0.5943(5) 0.5486(4) 0.039(2) Uani 1 1 d . . .
H74 H 0.2809 0.5979 0.5956 0.047 Uiso 1 1 calc R . .
C23 C -0.3072(4) 0.2380(5) 0.1559(4) 0.035(2) Uani 1 1 d . . .
H23 H -0.3445 0.2103 0.1258 0.042 Uiso 1 1 calc R . .
C33 C 0.3743(4) 0.4671(5) 0.3911(4) 0.040(2) Uani 1 1 d . . .
H33 H 0.3884 0.5154 0.4113 0.048 Uiso 1 1 calc R . .
C45 C 0.0837(4) 0.5625(6) 0.0789(4) 0.037(2) Uani 1 1 d . . .
H45 H 0.0783 0.5826 0.1169 0.044 Uiso 1 1 calc R . .
C62 C -0.2131(5) 0.7016(5) 0.1222(4) 0.044(2) Uani 1 1 d . . .
H62 H -0.2189 0.7538 0.1101 0.053 Uiso 1 1 calc R . .
C9 C 0.1619(4) 0.1240(5) 0.5339(4) 0.037(2) Uani 1 1 d . . .
H9 H 0.1619 0.1098 0.5759 0.045 Uiso 1 1 calc R . .
C31 C 0.2852(4) 0.3779(4) 0.3304(4) 0.0259(17) Uani 1 1 d . . .
C7 C 0.2171(4) 0.1240(5) 0.4550(4) 0.0347(19) Uani 1 1 d . . .
H7 H 0.2546 0.1112 0.4452 0.042 Uiso 1 1 calc R . .
C12 C -0.0738(4) 0.2745(5) 0.4782(4) 0.0316(19) Uani 1 1 d . . .
H12 H -0.1140 0.2997 0.4737 0.038 Uiso 1 1 calc R . .
C38 C 0.2127(4) 0.1335(5) 0.2325(4) 0.0329(19) Uani 1 1 d . . .
H38 H 0.1835 0.0925 0.2116 0.039 Uiso 1 1 calc R . .
C49 C 0.0762(4) 0.3171(7) -0.0411(4) 0.049(3) Uani 1 1 d . . .
H49 H 0.0813 0.3331 -0.0804 0.059 Uiso 1 1 calc R . .
C11 C -0.0357(4) 0.2325(5) 0.5382(4) 0.039(2) Uani 1 1 d . . .
H11 H -0.0514 0.2302 0.5731 0.047 Uiso 1 1 calc R . .
C63 C -0.2677(5) 0.6509(6) 0.0967(5) 0.049(2) Uani 1 1 d . . .
H63 H -0.3105 0.6694 0.0677 0.059 Uiso 1 1 calc R . .
C64 C -0.2599(4) 0.5729(5) 0.1135(4) 0.043(2) Uani 1 1 d . . .
H64 H -0.2971 0.5396 0.0949 0.052 Uiso 1 1 calc R . .
C52 C 0.0588(4) 0.2699(5) 0.0771(4) 0.037(2) Uani 1 1 d . . .
H52 H 0.0524 0.2541 0.1157 0.044 Uiso 1 1 calc R . .
C34 C 0.4227(4) 0.4143(5) 0.3898(5) 0.043(2) Uani 1 1 d . . .
H34 H 0.4690 0.4270 0.4102 0.052 Uiso 1 1 calc R . .
C35 C 0.4032(4) 0.3428(5) 0.3584(4) 0.039(2) Uani 1 1 d . . .
H35 H 0.4359 0.3077 0.3573 0.047 Uiso 1 1 calc R . .
C76 C 0.1268(4) 0.4571(5) 0.6406(4) 0.0321(19) Uani 1 1 d . . .
H76 H 0.1351 0.4503 0.6865 0.039 Uiso 1 1 calc R . .
C77 C 0.0694(4) 0.4231(4) 0.5909(4) 0.0283(18) Uani 1 1 d . . .
H77 H 0.0393 0.3948 0.6037 0.034 Uiso 1 1 calc R . .
C53 C -0.0687(4) 0.5822(4) 0.2255(3) 0.0222(17) Uani 1 1 d . . .
C10 C 0.0242(4) 0.1948(5) 0.5460(4) 0.036(2) Uani 1 1 d . . .
H10 H 0.0484 0.1664 0.5852 0.043 Uiso 1 1 calc R . .
C14 C -0.1354(4) 0.2795(4) 0.1669(3) 0.0235(17) Uani 1 1 d . . .
Cl1 Cl 0.36876(18) 0.43180(17) 0.09139(15) 0.0669(9) Uani 0.879(4) 1 d P A 1
Cl2 Cl 0.26575(19) 0.3179(2) 0.07855(19) 0.0873(12) Uani 0.879(4) 1 d P A 1
Cl3 Cl 0.2803(3) 0.4520(3) 0.1641(2) 0.1018(14) Uani 0.879(4) 1 d P A 1
C79 C 0.2844(6) 0.4167(6) 0.0913(6) 0.070(3) Uani 1 1 d . A 1
H79 H 0.2511 0.4451 0.0525 0.084 Uiso 1 1 calc R A 1
Cl4 Cl 0.62889(18) 0.62750(17) 0.20662(17) 0.0823(9) Uani 1 1 d . B 1
Cl5 Cl 0.64413(19) 0.46136(19) 0.20179(16) 0.0878(10) Uani 1 1 d . B 1
Cl6 Cl 0.55447(17) 0.5431(2) 0.08084(17) 0.0904(10) Uani 1 1 d . B 1
C80 C 0.5853(8) 0.5424(8) 0.1710(7) 0.096(4) Uani 1 1 d . B 1
H80 H 0.5469 0.5355 0.1848 0.115 Uiso 1 1 calc R B 1
Cl7 Cl 0.4911(2) 0.5991(3) 0.3786(3) 0.1218(15) Uani 1 1 d . C 1
Cl8 Cl 0.45969(17) 0.5506(2) 0.2425(2) 0.0958(11) Uani 1 1 d . C 1
Cl9 Cl 0.59796(18) 0.5315(2) 0.34614(18) 0.0965(11) Uani 1 1 d . C 1
C81 C 0.5172(8) 0.5896(8) 0.3123(7) 0.093(4) Uani 1 1 d . C 1
H81 H 0.5283 0.6414 0.3007 0.112 Uiso 1 1 calc R C 1
Cl1' Cl 0.2488(17) 0.344(2) 0.1448(17) 0.100 Uiso 0.121(4) 1 d P A 2
Cl2' Cl 0.2752(16) 0.388(2) 0.0342(17) 0.100 Uiso 0.121(4) 1 d P A 2
Cl3' Cl 0.3526(16) 0.459(2) 0.1641(16) 0.100 Uiso 0.121(4) 1 d P A 2

loop_
_atom_site_aniso_label
_atom_site_aniso_U_11
_atom_site_aniso_U_22
_atom_site_aniso_U_33
_atom_site_aniso_U_23
_atom_site_aniso_U_13
_atom_site_aniso_U_12
Pd1 0.0240(3) 0.0112(3) 0.0181(3) 0.0005(2) 0.0065(2) 0.0001(2)
Pd2 0.0275(3) 0.0141(4) 0.0193(3) -0.0005(2) 0.0104(2) -0.0006(2)
Pd3 0.0245(3) 0.0150(4) 0.0195(3) -0.0006(2) 0.0074(2) 0.0002(2)
O1 0.033(3) 0.021(3) 0.025(3) 0.005(2) 0.014(2) 0.001(2)
O4 0.032(3) 0.027(3) 0.015(2) 0.002(2) 0.010(2) 0.002(2)
O6 0.031(3) 0.015(3) 0.022(2) 0.002(2) 0.009(2) -0.001(2)
O2 0.026(2) 0.021(3) 0.024(2) -0.008(2) 0.009(2) -0.002(2)
O3 0.031(3) 0.014(3) 0.027(3) -0.004(2) 0.009(2) -0.002(2)
O5 0.025(2) 0.015(3) 0.027(3) 0.002(2) 0.006(2) -0.002(2)
N3 0.031(3) 0.014(4) 0.016(3) -0.003(3) 0.008(2) -0.006(3)
N5 0.030(3) 0.019(4) 0.020(3) -0.002(3) 0.011(3) -0.002(3)
N6 0.018(3) 0.019(4) 0.018(3) -0.004(3) 0.006(2) 0.002(3)
N1 0.024(3) 0.015(4) 0.023(3) 0.002(3) 0.006(2) -0.001(3)
N2 0.028(3) 0.009(3) 0.022(3) 0.002(3) 0.007(3) 0.002(3)
N4 0.028(3) 0.018(4) 0.019(3) 0.002(3) 0.007(2) 0.006(3)
C29 0.033(4) 0.025(5) 0.027(4) 0.008(3) 0.014(3) 0.002(4)
C43 0.023(4) 0.067(7) 0.025(4) 0.003(4) 0.008(3) -0.008(4)
C72 0.051(5) 0.035(6) 0.046(5) -0.011(4) 0.028(4) -0.017(4)
C24 0.044(5) 0.039(6) 0.048(5) 0.004(4) 0.030(4) -0.008(4)
C73 0.046(5) 0.042(6) 0.053(6) -0.024(5) 0.023(4) -0.024(4)
C50 0.036(5) 0.070(8) 0.034(5) -0.023(5) 0.009(4) 0.016(5)
C51 0.040(5) 0.042(6) 0.053(6) -0.019(5) 0.009(4) 0.007(4)
C47 0.045(5) 0.072(9) 0.032(5) 0.023(5) 0.011(4) -0.006(5)
C39 0.031(4) 0.023(5) 0.028(4) -0.001(3) 0.011(3) 0.008(4)
C56 0.046(5) 0.013(5) 0.030(4) 0.000(3) 0.023(3) 0.004(4)
C60 0.065(6) 0.017(5) 0.065(6) -0.003(4) 0.042(5) -0.005(5)
C27 0.032(4) 0.017(5) 0.023(4) 0.004(3) 0.008(3) 0.002(3)
C17 0.034(4) 0.010(4) 0.028(4) 0.002(3) 0.012(3) -0.003(3)
C21 0.039(5) 0.032(5) 0.021(4) -0.009(3) 0.002(3) -0.007(4)
C30 0.035(4) 0.037(6) 0.026(4) 0.014(4) 0.012(3) 0.005(4)
C65 0.043(5) 0.011(5) 0.039(4) 0.001(4) 0.010(4) 0.011(4)
C55 0.048(5) 0.023(5) 0.021(4) 0.000(3) 0.016(4) 0.009(4)
C69 0.035(4) 0.016(5) 0.037(4) -0.008(3) 0.015(3) -0.003(4)
C32 0.039(4) 0.025(5) 0.033(4) 0.016(4) 0.013(3) 0.006(4)
C40 0.021(4) 0.030(5) 0.023(4) -0.002(3) 0.006(3) 0.002(3)
C68 0.028(4) 0.011(4) 0.031(4) -0.002(3) 0.013(3) -0.001(3)
C54 0.040(4) 0.015(5) 0.020(4) -0.003(3) 0.010(3) 0.005(4)
C28 0.032(4) 0.029(5) 0.026(4) 0.006(4) 0.014(3) 0.009(4)
C6 0.040(5) 0.013(5) 0.031(4) 0.003(3) 0.010(4) 0.004(4)
C22 0.033(4) 0.020(5) 0.033(4) 0.001(3) 0.002(3) -0.012(4)
C15 0.028(4) 0.018(4) 0.023(4) 0.004(3) 0.010(3) -0.001(3)
C42 0.025(4) 0.064(7) 0.022(4) -0.002(4) 0.012(3) 0.001(4)
C78 0.026(4) 0.015(4) 0.026(4) -0.004(3) 0.009(3) 0.002(3)
C16 0.032(4) 0.011(4) 0.035(4) 0.005(3) 0.015(3) -0.003(3)
C75 0.038(4) 0.029(5) 0.026(4) -0.013(4) 0.005(3) -0.002(4)
C18 0.029(4) 0.016(4) 0.019(3) 0.001(3) 0.004(3) -0.007(3)
C19 0.033(4) 0.020(5) 0.030(4) -0.003(3) 0.012(3) -0.003(3)
C26 0.031(4) 0.035(5) 0.026(4) 0.001(4) 0.009(3) -0.009(4)
C1 0.031(4) 0.017(5) 0.023(4) 0.000(3) 0.006(3) -0.002(3)
C67 0.029(4) 0.013(4) 0.024(4) -0.003(3) 0.010(3) 0.009(3)
C2 0.034(4) 0.007(4) 0.030(4) 0.002(3) 0.012(3) -0.007(3)
C20 0.036(4) 0.030(5) 0.029(4) -0.009(4) 0.010(3) -0.004(4)
C59 0.049(5) 0.019(6) 0.062(6) -0.011(4) 0.027(4) -0.010(4)
C41 0.023(4) 0.033(6) 0.025(4) -0.007(3) 0.004(3) 0.004(3)
C44 0.027(4) 0.032(6) 0.022(4) 0.002(3) 0.009(3) -0.005(3)
C46 0.038(5) 0.054(7) 0.034(5) 0.020(4) 0.009(4) -0.008(4)
C13 0.039(4) 0.023(5) 0.024(4) 0.000(3) 0.010(3) -0.006(4)
C57 0.048(5) 0.011(4) 0.027(4) 0.003(3) 0.026(4) 0.003(4)
C66 0.027(4) 0.018(5) 0.030(4) 0.001(3) 0.014(3) 0.006(3)
C5 0.035(4) 0.010(4) 0.031(4) 0.000(3) 0.007(3) -0.005(3)
C37 0.043(5) 0.033(6) 0.040(5) 0.002(4) 0.020(4) 0.007(4)
C58 0.040(5) 0.020(5) 0.047(5) -0.002(4) 0.025(4) 0.001(4)
C4 0.037(4) 0.016(5) 0.031(4) 0.004(3) 0.009(3) -0.002(4)
C3 0.038(4) 0.017(5) 0.030(4) 0.004(3) 0.009(3) -0.008(4)
C70 0.030(4) 0.012(4) 0.029(4) -0.005(3) 0.014(3) 0.000(3)
C71 0.038(4) 0.016(5) 0.029(4) -0.008(3) 0.015(3) -0.010(4)
C8 0.045(5) 0.016(5) 0.038(5) 0.005(4) 0.002(4) 0.011(4)
C36 0.036(4) 0.038(6) 0.042(5) 0.014(4) 0.020(4) 0.015(4)
C61 0.068(6) 0.016(5) 0.043(5) 0.002(4) 0.037(4) 0.011(4)
C48 0.032(5) 0.082(9) 0.029(5) 0.008(5) 0.015(4) -0.001(5)
C25 0.039(5) 0.041(6) 0.032(4) -0.006(4) 0.017(4) -0.007(4)
C74 0.051(5) 0.036(6) 0.033(4) -0.014(4) 0.018(4) -0.016(4)
C23 0.035(4) 0.030(5) 0.036(4) 0.004(4) 0.009(4) -0.010(4)
C33 0.035(5) 0.033(6) 0.045(5) 0.007(4) 0.007(4) -0.011(4)
C45 0.031(4) 0.050(7) 0.024(4) 0.007(4) 0.005(3) 0.000(4)
C62 0.060(6) 0.025(5) 0.040(5) 0.000(4) 0.014(4) 0.018(5)
C9 0.052(5) 0.021(5) 0.033(4) 0.006(4) 0.010(4) -0.003(4)
C31 0.032(4) 0.018(5) 0.027(4) 0.005(3) 0.011(3) -0.005(4)
C7 0.034(4) 0.023(5) 0.045(5) 0.000(4) 0.013(4) 0.009(4)
C12 0.035(4) 0.021(5) 0.042(5) -0.005(4) 0.019(4) -0.009(4)
C38 0.044(5) 0.026(5) 0.031(4) -0.001(4) 0.018(4) 0.004(4)
C49 0.040(5) 0.076(9) 0.034(5) -0.017(5) 0.018(4) 0.006(5)
C11 0.050(5) 0.038(6) 0.035(4) -0.001(4) 0.022(4) -0.016(4)
C63 0.043(5) 0.039(7) 0.049(5) -0.003(5) 0.003(4) 0.013(5)
C64 0.044(5) 0.023(6) 0.046(5) -0.003(4) 0.002(4) 0.008(4)
C52 0.037(4) 0.037(6) 0.028(4) -0.012(4) 0.006(3) 0.003(4)
C34 0.028(4) 0.039(6) 0.058(5) 0.012(5) 0.012(4) -0.006(4)
C35 0.034(5) 0.037(6) 0.048(5) 0.013(4) 0.019(4) 0.002(4)
C76 0.041(4) 0.032(5) 0.022(4) 0.001(3) 0.012(3) 0.002(4)
C77 0.037(4) 0.018(5) 0.035(4) 0.002(3) 0.021(4) 0.002(4)
C53 0.040(4) 0.013(5) 0.018(3) 0.003(3) 0.015(3) 0.003(4)
C10 0.052(5) 0.029(5) 0.022(4) 0.005(4) 0.009(4) -0.005(4)
C14 0.029(4) 0.015(4) 0.026(4) 0.006(3) 0.010(3) 0.002(3)
Cl1 0.094(2) 0.0391(19) 0.0583(17) 0.0013(13) 0.0202(15) 0.0166(16)
Cl2 0.086(2) 0.047(2) 0.090(2) -0.0011(17) -0.0061(19) 0.0027(17)
Cl3 0.145(4) 0.099(3) 0.080(2) -0.022(2) 0.064(3) -0.020(3)
C79 0.093(8) 0.042(7) 0.059(7) 0.007(5) 0.013(6) 0.011(6)
Cl4 0.105(2) 0.0461(18) 0.086(2) -0.0139(15) 0.0280(17) 0.0032(16)
Cl5 0.118(3) 0.056(2) 0.0712(18) -0.0008(15) 0.0186(17) 0.0178(18)
Cl6 0.088(2) 0.070(2) 0.082(2) -0.0049(17) 0.0007(16) 0.0233(17)
C80 0.119(11) 0.050(8) 0.099(10) -0.019(7) 0.023(8) 0.000(8)
Cl7 0.145(4) 0.093(3) 0.176(4) -0.033(3) 0.116(3) -0.038(3)
Cl8 0.077(2) 0.072(2) 0.129(3) -0.004(2) 0.0309(19) 0.0043(17)
Cl9 0.089(2) 0.094(3) 0.095(2) -0.019(2) 0.0246(18) 0.0188(19)
C81 0.133(12) 0.058(9) 0.099(10) -0.018(7) 0.057(9) -0.003(8)

loop_
_atom_type_symbol
_atom_type_description
_atom_type_scat_dispersion_real
_atom_type_scat_dispersion_imag
_atom_type_scat_source
C C 0.0181 0.0091 'International Tables Vol C Tables 4.2.6.8 and 6.1.1.4'
Cl Cl 0.3639 0.7018 'International Tables Vol C Tables 4.2.6.8 and 6.1.1.4'
N N 0.0311 0.0180 'International Tables Vol C Tables 4.2.6.8 and 6.1.1.4'
O O 0.0492 0.0322 'International Tables Vol C Tables 4.2.6.8 and 6.1.1.4'
Pd Pd 0.1215 3.9337 'International Tables Vol C Tables 4.2.6.8 and 6.1.1.4'
H H 0.0000 0.0000 'International Tables Vol C Tables 4.2.6.8 and 6.1.1.4'

loop_
_geom_angle_atom_site_label_1
_geom_angle_atom_site_label_2
_geom_angle_atom_site_label_3
_geom_angle
N2 Pd1 O5 88.3(2)
N2 Pd1 N1 90.3(2)
O5 Pd1 N1 171.2(2)
N2 Pd1 O6 177.9(2)
O5 Pd1 O6 90.92(19)
N1 Pd1 O6 90.2(2)
N2 Pd1 Pd3 66.77(16)
O5 Pd1 Pd3 104.10(13)
N1 Pd1 Pd3 67.43(16)
O6 Pd1 Pd3 111.59(13)
N2 Pd1 Pd2 111.51(16)
O5 Pd1 Pd2 67.49(13)
N1 Pd1 Pd2 105.07(16)
O6 Pd1 Pd2 66.43(13)
Pd3 Pd1 Pd2 60.063(17)
N6 Pd2 O4 175.5(2)
N6 Pd2 O3 92.1(2)
O4 Pd2 O3 88.23(18)
N6 Pd2 N5 89.4(2)
O4 Pd2 N5 90.0(2)
O3 Pd2 N5 175.2(2)
N6 Pd2 Pd3 108.15(17)
O4 Pd2 Pd3 67.88(14)
O3 Pd2 Pd3 67.37(13)
N5 Pd2 Pd3 107.80(17)
N6 Pd2 Pd1 67.07(16)
O4 Pd2 Pd1 108.66(14)
O3 Pd2 Pd1 109.79(14)
N5 Pd2 Pd1 66.59(17)
Pd3 Pd2 Pd1 59.323(17)
N4 Pd3 N3 85.3(2)
N4 Pd3 O2 94.0(2)
N3 Pd3 O2 178.5(2)
N4 Pd3 O1 176.2(2)
N3 Pd3 O1 92.8(2)
O2 Pd3 O1 87.85(19)
N4 Pd3 Pd1 110.49(16)
N3 Pd3 Pd1 111.01(16)
O2 Pd3 Pd1 68.08(12)
O1 Pd3 Pd1 67.13(13)
N4 Pd3 Pd2 67.21(16)
N3 Pd3 Pd2 67.15(17)
O2 Pd3 Pd2 111.40(14)
O1 Pd3 Pd2 109.04(14)
Pd1 Pd3 Pd2 60.614(17)
N1 O1 Pd3 112.4(4)
N4 O4 Pd2 111.0(4)
N6 O6 Pd1 113.0(3)
N2 O2 Pd3 110.8(3)
N3 O3 Pd2 111.5(4)
N5 O5 Pd1 112.0(4)
C27 N3 O3 117.1(6)
C27 N3 Pd3 128.8(5)
O3 N3 Pd3 113.9(4)
C53 N5 O5 115.2(6)
C53 N5 Pd2 131.7(5)
O5 N5 Pd2 112.0(4)
C66 N6 O6 115.9(5)
C66 N6 Pd2 131.6(5)
O6 N6 Pd2 112.4(4)
C1 N1 O1 116.6(6)
C1 N1 Pd1 130.5(5)
O1 N1 Pd1 111.8(4)
C14 N2 O2 116.7(5)
C14 N2 Pd1 129.1(5)
O2 N2 Pd1 114.1(4)
C40 N4 O4 115.4(6)
C40 N4 Pd3 130.5(5)
O4 N4 Pd3 113.7(4)
C36 C29 C28 121.4(7)
C36 C29 C30 130.6(7)
C28 C29 C30 108.0(7)
C48 C43 C44 120.3(9)
C48 C43 C42 130.8(8)
C44 C43 C42 108.8(7)
C73 C72 C71 120.9(8)
C73 C72 H72 119.6
C71 C72 H72 119.6
C23 C24 C25 121.3(7)
C23 C24 H24 119.4
C25 C24 H24 119.4
C72 C73 C74 121.1(8)
C72 C73 H73 119.4
C74 C73 H73 119.4
C49 C50 C51 119.7(8)
C49 C50 H50 120.2
C51 C50 H50 120.2
C52 C51 C50 121.0(10)
C52 C51 H51 119.5
C50 C51 H51 119.5
C48 C47 C46 120.6(8)
C48 C47 H47 119.7
C46 C47 H47 119.7
C38 C39 C28 119.1(7)
C38 C39 H39 120.4
C28 C39 H39 120.4
C61 C56 C57 119.3(8)
C61 C56 C55 131.8(7)
C57 C56 C55 108.9(7)
C61 C60 C59 120.2(8)
C61 C60 H60 119.9
C59 C60 H60 119.9
N3 C27 C28 124.9(7)
N3 C27 C31 127.3(7)
C28 C27 C31 107.8(6)
C22 C17 C18 120.3(7)
C22 C17 C16 130.0(7)
C18 C17 C16 109.6(6)
C22 C21 C20 120.6(7)
C22 C21 H21 119.7
C20 C21 H21 119.7
C35 C30 C31 120.3(8)
C35 C30 C29 130.5(8)
C31 C30 C29 109.2(7)
C54 C65 C64 118.2(8)
C54 C65 H65 120.9
C64 C65 H65 120.9
C62 C55 C54 119.5(8)
C62 C55 C56 130.9(8)
C54 C55 C56 109.7(7)
C74 C69 C70 120.6(7)
C74 C69 C68 130.5(7)
C70 C69 C68 108.8(6)
C31 C32 C33 117.6(8)
C31 C32 H32 121.2
C33 C32 H32 121.2
N4 C40 C44 128.8(7)
N4 C40 C41 123.4(7)
C44 C40 C41 107.7(6)
C75 C68 C67 120.8(7)
C75 C68 C69 130.2(7)
C67 C68 C69 109.0(6)
C65 C54 C55 121.2(7)
C65 C54 C53 132.1(7)
C55 C54 C53 106.6(7)
C39 C28 C29 118.6(7)
C39 C28 C27 133.4(7)
C29 C28 C27 107.8(7)
C5 C6 C7 117.9(7)
C5 C6 H6 121.1
C7 C6 H6 121.1
C21 C22 C17 118.3(7)
C21 C22 H22 120.8
C17 C22 H22 120.8
C26 C15 C16 119.9(6)
C26 C15 C14 132.1(7)
C16 C15 C14 108.0(6)
C49 C42 C41 120.1(9)
C49 C42 C43 130.7(8)
C41 C42 C43 109.1(7)
C67 C78 C77 118.9(7)
C67 C78 H78 120.5
C77 C78 H78 120.5
C23 C16 C15 120.8(7)
C23 C16 C17 130.7(7)
C15 C16 C17 108.5(6)
C68 C75 C76 118.4(7)
C68 C75 H75 120.8
C76 C75 H75 120.8
C19 C18 C17 121.1(6)
C19 C18 C14 132.1(6)
C17 C18 C14 106.7(6)
C18 C19 C20 117.4(7)
C18 C19 H19 121.3
C20 C19 H19 121.3
C25 C26 C15 118.9(7)
C25 C26 H26 120.6
C15 C26 H26 120.6
N1 C1 C2 125.7(7)
N1 C1 C5 126.0(7)
C2 C1 C5 108.3(6)
C78 C67 C68 120.4(6)
C78 C67 C66 132.8(6)
C68 C67 C66 106.8(6)
C13 C2 C3 120.8(7)
C13 C2 C1 132.1(7)
C3 C2 C1 107.0(6)
C21 C20 C19 122.2(7)
C21 C20 H20 118.9
C19 C20 H20 118.9
C60 C59 C58 121.4(8)
C60 C59 H59 119.3
C58 C59 H59 119.3
C52 C41 C42 120.7(7)
C52 C41 C40 132.8(7)
C42 C41 C40 106.3(7)
C45 C44 C43 119.8(7)
C45 C44 C40 132.3(7)
C43 C44 C40 108.0(7)
C47 C46 C45 121.4(10)
C47 C46 H46 119.3
C45 C46 H46 119.3
C2 C13 C12 119.0(7)
C2 C13 H13 120.5
C12 C13 H13 120.5
C58 C57 C56 120.6(7)
C58 C57 C53 133.0(7)
C56 C57 C53 106.3(7)
N6 C66 C70 125.5(6)
N6 C66 C67 126.7(7)
C70 C66 C67 107.6(6)
C6 C5 C4 121.8(7)
C6 C5 C1 131.6(7)
C4 C5 C1 106.3(6)
C36 C37 C38 120.0(8)
C36 C37 H37 120.0
C38 C37 H37 120.0
C57 C58 C59 118.9(8)
C57 C58 H58 120.6
C59 C58 H58 120.6
C9 C4 C5 119.2(7)
C9 C4 C3 131.2(7)
C5 C4 C3 109.5(6)
C10 C3 C2 120.8(7)
C10 C3 C4 130.4(7)
C2 C3 C4 108.8(6)
C71 C70 C69 119.7(7)
C71 C70 C66 132.6(7)
C69 C70 C66 107.6(6)
C70 C71 C72 118.6(7)
C70 C71 H71 120.7
C72 C71 H71 120.7
C7 C8 C9 120.9(7)
C7 C8 H8 119.6
C9 C8 H8 119.6
C37 C36 C29 118.8(7)
C37 C36 H36 120.6
C29 C36 H36 120.6
C56 C61 C60 119.6(8)
C56 C61 H61 120.2
C60 C61 H61 120.2
C47 C48 C43 118.9(9)
C47 C48 H48 120.5
C43 C48 H48 120.5
C26 C25 C24 120.5(7)
C26 C25 H25 119.8
C24 C25 H25 119.8
C73 C74 C69 119.0(8)
C73 C74 H74 120.5
C69 C74 H74 120.5
C16 C23 C24 118.7(7)
C16 C23 H23 120.7
C24 C23 H23 120.7
C34 C33 C32 120.9(9)
C34 C33 H33 119.5
C32 C33 H33 119.5
C44 C45 C46 118.9(8)
C44 C45 H45 120.5
C46 C45 H45 120.5
C63 C62 C55 119.2(8)
C63 C62 H62 120.4
C55 C62 H62 120.4
C4 C9 C8 119.6(7)
C4 C9 H9 120.2
C8 C9 H9 120.2
C32 C31 C30 121.2(7)
C32 C31 C27 131.5(7)
C30 C31 C27 107.2(7)
C8 C7 C6 120.7(8)
C8 C7 H7 119.7
C6 C7 H7 119.7
C13 C12 C11 119.5(7)
C13 C12 H12 120.2
C11 C12 H12 120.2
C39 C38 C37 122.1(8)
C39 C38 H38 119.0
C37 C38 H38 119.0
C42 C49 C50 120.3(9)
C42 C49 H49 119.9
C50 C49 H49 119.9
C10 C11 C12 121.2(7)
C10 C11 H11 119.4
C12 C11 H11 119.4
C62 C63 C64 121.1(8)
C62 C63 H63 119.4
C64 C63 H63 119.4
C63 C64 C65 120.8(8)
C63 C64 H64 119.6
C65 C64 H64 119.6
C41 C52 C51 118.2(8)
C41 C52 H52 120.9
C51 C52 H52 120.9
C33 C34 C35 120.9(8)
C33 C34 H34 119.6
C35 C34 H34 119.6
C30 C35 C34 119.1(8)
C30 C35 H35 120.5
C34 C35 H35 120.5
C75 C76 C77 120.8(7)
C75 C76 H76 119.6
C77 C76 H76 119.6
C76 C77 C78 120.7(7)
C76 C77 H77 119.7
C78 C77 H77 119.7
N5 C53 C57 124.6(7)
N5 C53 C54 127.0(7)
C57 C53 C54 108.4(6)
C11 C10 C3 118.6(7)
C11 C10 H10 120.7
C3 C10 H10 120.7
N2 C14 C15 126.2(6)
N2 C14 C18 126.6(6)
C15 C14 C18 107.1(6)
Cl3 C79 Cl2 113.6(7)
Cl3 C79 Cl1 111.0(6)
Cl2 C79 Cl1 107.7(6)
Cl3 C79 H79 108.1
Cl2 C79 H79 108.1
Cl1 C79 H79 108.1
Cl4 C80 Cl6 111.8(9)
Cl4 C80 Cl5 108.6(8)
Cl6 C80 Cl5 107.6(7)
Cl4 C80 H80 109.6
Cl6 C80 H80 109.6
Cl5 C80 H80 109.6
Cl8 C81 Cl7 114.5(9)
Cl8 C81 Cl9 111.6(7)
Cl7 C81 Cl9 106.3(8)
Cl8 C81 H81 108.0
Cl7 C81 H81 108.0
Cl9 C81 H81 108.0

loop_
_geom_bond_atom_site_label_1
_geom_bond_atom_site_label_2
_geom_bond_distance
Pd1 N2 2.007(6)
Pd1 O5 2.014(5)
Pd1 N1 2.017(6)
Pd1 O6 2.016(5)
Pd1 Pd3 2.8865(7)
Pd1 Pd2 2.9243(7)
Pd2 N6 2.006(5)
Pd2 O4 2.013(4)
Pd2 O3 2.025(5)
Pd2 N5 2.038(6)
Pd2 Pd3 2.9083(7)
Pd3 N4 1.996(6)
Pd3 N3 2.001(6)
Pd3 O2 2.014(4)
Pd3 O1 2.017(5)
O1 N1 1.342(7)
O4 N4 1.379(8)
O6 N6 1.348(7)
O2 N2 1.346(7)
O3 N3 1.352(8)
O5 N5 1.364(8)
N3 C27 1.307(9)
N5 C53 1.294(9)
N6 C66 1.290(9)
N1 C1 1.310(9)
N2 C14 1.297(9)
N4 C40 1.299(9)
C29 C36 1.387(11)
C29 C28 1.412(10)
C29 C30 1.475(12)
C43 C48 1.395(12)
C43 C44 1.406(11)
C43 C42 1.474(13)
C72 C73 1.373(12)
C72 C71 1.399(11)
C72 H72 0.9300
C24 C23 1.376(12)
C24 C25 1.398(12)
C24 H24 0.9300
C73 C74 1.375(12)
C73 H73 0.9300
C50 C49 1.368(14)
C50 C51 1.411(14)
C50 H50 0.9300
C51 C52 1.403(12)
C51 H51 0.9300
C47 C48 1.358(14)
C47 C46 1.373(13)
C47 H47 0.9300
C39 C38 1.379(11)
C39 C28 1.386(11)
C39 H39 0.9300
C56 C61 1.394(12)
C56 C57 1.426(11)
C56 C55 1.442(11)
C60 C61 1.389(13)
C60 C59 1.386(13)
C60 H60 0.9300
C27 C28 1.468(11)
C27 C31 1.470(11)
C17 C22 1.391(10)
C17 C18 1.407(10)
C17 C16 1.466(10)
C21 C22 1.377(12)
C21 C20 1.382(11)
C21 H21 0.9300
C30 C35 1.377(12)
C30 C31 1.407(11)
C65 C54 1.394(11)
C65 C64 1.391(11)
C65 H65 0.9300
C55 C62 1.395(12)
C55 C54 1.405(11)
C69 C74 1.378(11)
C69 C70 1.414(10)
C69 C68 1.487(11)
C32 C31 1.382(11)
C32 C33 1.408(11)
C32 H32 0.9300
C40 C44 1.475(11)
C40 C41 1.491(11)
C68 C75 1.374(11)
C68 C67 1.421(10)
C54 C53 1.468(10)
C6 C5 1.383(11)
C6 C7 1.402(11)
C6 H6 0.9300
C22 H22 0.9300
C15 C26 1.394(11)
C15 C16 1.411(10)
C15 C14 1.471(10)
C42 C49 1.370(12)
C42 C41 1.428(11)
C78 C67 1.362(10)
C78 C77 1.395(10)
C78 H78 0.9300
C16 C23 1.375(11)
C75 C76 1.391(11)
C75 H75 0.9300
C18 C19 1.377(10)
C18 C14 1.494(10)
C19 C20 1.385(11)
C19 H19 0.9300
C26 C25 1.376(11)
C26 H26 0.9300
C1 C2 1.465(10)
C1 C5 1.484(11)
C67 C66 1.497(10)
C2 C13 1.375(11)
C2 C3 1.407(10)
C20 H20 0.9300
C59 C58 1.392(12)
C59 H59 0.9300
C41 C52 1.365(12)
C44 C45 1.365(12)
C46 C45 1.386(11)
C46 H46 0.9300
C13 C12 1.403(11)
C13 H13 0.9300
C57 C58 1.379(11)
C57 C53 1.463(11)
C66 C70 1.484(10)
C5 C4 1.402(11)
C37 C36 1.376(13)
C37 C38 1.379(12)
C37 H37 0.9300
C58 H58 0.9300
C4 C9 1.381(11)
C4 C3 1.469(11)
C3 C10 1.387(11)
C70 C71 1.382(10)
C71 H71 0.9300
C8 C7 1.375(12)
C8 C9 1.390(12)
C8 H8 0.9300
C36 H36 0.9300
C61 H61 0.9300
C48 H48 0.9300
C25 H25 0.9300
C74 H74 0.9300
C23 H23 0.9300
C33 C34 1.383(13)
C33 H33 0.9300
C45 H45 0.9300
C62 C63 1.381(13)
C62 H62 0.9300
C9 H9 0.9300
C7 H7 0.9300
C12 C11 1.413(11)
C12 H12 0.9300
C38 H38 0.9300
C49 H49 0.9300
C11 C10 1.381(12)
C11 H11 0.9300
C63 C64 1.386(13)
C63 H63 0.9300
C64 H64 0.9300
C52 H52 0.9300
C34 C35 1.386(13)
C34 H34 0.9300
C35 H35 0.9300
C76 C77 1.389(11)
C76 H76 0.9300
C77 H77 0.9300
C10 H10 0.9300
Cl1 C79 1.813(13)
Cl2 C79 1.746(12)
Cl3 C79 1.702(12)
C79 H79 0.9800
Cl4 C80 1.741(13)
Cl5 C80 1.816(14)
Cl6 C80 1.770(15)
C80 H80 0.9800
Cl7 C81 1.724(14)
Cl8 C81 1.649(15)
Cl9 C81 1.868(15)
C81 H81 0.9800

loop_
_geom_torsion_atom_site_label_1
_geom_torsion_atom_site_label_2
_geom_torsion_atom_site_label_3
_geom_torsion_atom_site_label_4
_geom_torsion
N2 Pd1 Pd2 N6 -174.4(2)
O5 Pd1 Pd2 N6 107.0(2)
N1 Pd1 Pd2 N6 -78.0(2)
O6 Pd1 Pd2 N6 5.5(2)
Pd3 Pd1 Pd2 N6 -130.10(17)
N2 Pd1 Pd2 O4 4.3(2)
O5 Pd1 Pd2 O4 -74.4(2)
N1 Pd1 Pd2 O4 100.7(2)
O6 Pd1 Pd2 O4 -175.9(2)
Pd3 Pd1 Pd2 O4 48.52(15)
N2 Pd1 Pd2 O3 -90.7(2)
O5 Pd1 Pd2 O3 -169.3(2)
N1 Pd1 Pd2 O3 5.7(2)
O6 Pd1 Pd2 O3 89.1(2)
Pd3 Pd1 Pd2 O3 -46.46(14)
N2 Pd1 Pd2 N5 85.8(2)
O5 Pd1 Pd2 N5 7.2(2)
N1 Pd1 Pd2 N5 -177.8(2)
O6 Pd1 Pd2 N5 -94.3(2)
Pd3 Pd1 Pd2 N5 130.11(17)
N2 Pd1 Pd2 Pd3 -44.27(17)
O5 Pd1 Pd2 Pd3 -122.89(14)
N1 Pd1 Pd2 Pd3 52.14(16)
O6 Pd1 Pd2 Pd3 135.60(15)
N2 Pd1 Pd3 N4 88.3(2)
O5 Pd1 Pd3 N4 6.4(2)
N1 Pd1 Pd3 N4 -171.1(2)
O6 Pd1 Pd3 N4 -90.4(2)
Pd2 Pd1 Pd3 N4 -46.76(17)
N2 Pd1 Pd3 N3 -178.9(3)
O5 Pd1 Pd3 N3 99.2(2)
N1 Pd1 Pd3 N3 -78.3(2)
O6 Pd1 Pd3 N3 2.5(2)
Pd2 Pd1 Pd3 N3 46.07(18)
N2 Pd1 Pd3 O2 2.3(2)
O5 Pd1 Pd3 O2 -79.6(2)
N1 Pd1 Pd3 O2 103.0(2)
O6 Pd1 Pd3 O2 -176.3(2)
Pd2 Pd1 Pd3 O2 -132.69(15)
N2 Pd1 Pd3 O1 -94.9(2)
O5 Pd1 Pd3 O1 -176.8(2)
N1 Pd1 Pd3 O1 5.7(2)
O6 Pd1 Pd3 O1 86.5(2)
Pd2 Pd1 Pd3 O1 130.08(15)
N2 Pd1 Pd3 Pd2 135.03(18)
O5 Pd1 Pd3 Pd2 53.12(14)
N1 Pd1 Pd3 Pd2 -124.35(17)
O6 Pd1 Pd3 Pd2 -43.61(14)
N6 Pd2 Pd3 N4 -179.9(2)
O4 Pd2 Pd3 N4 2.3(2)
O3 Pd2 Pd3 N4 -95.4(2)
N5 Pd2 Pd3 N4 84.8(2)
Pd1 Pd2 Pd3 N4 132.26(17)
N6 Pd2 Pd3 N3 -85.3(2)
O4 Pd2 Pd3 N3 96.9(2)
O3 Pd2 Pd3 N3 -0.8(2)
N5 Pd2 Pd3 N3 179.4(2)
Pd1 Pd2 Pd3 N3 -133.15(17)
N6 Pd2 Pd3 O2 94.9(2)
O4 Pd2 Pd3 O2 -82.9(2)
O3 Pd2 Pd3 O2 179.4(2)
N5 Pd2 Pd3 O2 -0.4(2)
Pd1 Pd2 Pd3 O2 47.09(14)
N6 Pd2 Pd3 O1 -0.4(2)
O4 Pd2 Pd3 O1 -178.2(2)
O3 Pd2 Pd3 O1 84.1(2)
N5 Pd2 Pd3 O1 -95.7(2)
Pd1 Pd2 Pd3 O1 -48.23(14)
N6 Pd2 Pd3 Pd1 47.84(16)
O4 Pd2 Pd3 Pd1 -129.98(14)
O3 Pd2 Pd3 Pd1 132.36(14)
N5 Pd2 Pd3 Pd1 -47.49(17)
N4 Pd3 O1 N1 43(3)
N3 Pd3 O1 N1 103.0(4)
O2 Pd3 O1 N1 -75.7(4)
Pd1 Pd3 O1 N1 -8.6(3)
Pd2 Pd3 O1 N1 36.2(4)
N6 Pd2 O4 N4 -31(3)
O3 Pd2 O4 N4 63.0(4)
N5 Pd2 O4 N4 -112.5(4)
Pd3 Pd2 O4 N4 -3.3(3)
Pd1 Pd2 O4 N4 -47.3(4)
N2 Pd1 O6 N6 -5(6)
O5 Pd1 O6 N6 -73.1(4)
N1 Pd1 O6 N6 98.2(4)
Pd3 Pd1 O6 N6 32.5(4)
Pd2 Pd1 O6 N6 -8.2(3)
N4 Pd3 O2 N2 -113.9(4)
N3 Pd3 O2 N2 -55(8)
O1 Pd3 O2 N2 62.7(4)
Pd1 Pd3 O2 N2 -3.4(3)
Pd2 Pd3 O2 N2 -46.9(4)
N6 Pd2 O3 N3 110.0(4)
O4 Pd2 O3 N3 -65.6(4)
N5 Pd2 O3 N3 3(3)
Pd3 Pd2 O3 N3 1.2(3)
Pd1 Pd2 O3 N3 43.6(4)
N2 Pd1 O5 N5 -124.9(4)
N1 Pd1 O5 N5 -43.9(15)
O6 Pd1 O5 N5 53.2(4)
Pd3 Pd1 O5 N5 -59.3(4)
Pd2 Pd1 O5 N5 -10.7(3)
Pd2 O3 N3 C27 174.2(5)
Pd2 O3 N3 Pd3 -1.7(5)
N4 Pd3 N3 C27 -106.9(6)
O2 Pd3 N3 C27 -166(8)
O1 Pd3 N3 C27 76.4(6)
Pd1 Pd3 N3 C27 143.0(5)
Pd2 Pd3 N3 C27 -174.1(6)
N4 Pd3 N3 O3 68.4(4)
O2 Pd3 N3 O3 10(8)
O1 Pd3 N3 O3 -108.3(4)
Pd1 Pd3 N3 O3 -41.7(4)
Pd2 Pd3 N3 O3 1.2(3)
Pd1 O5 N5 C53 -174.7(4)
Pd1 O5 N5 Pd2 15.4(5)
N6 Pd2 N5 C53 116.5(6)
O4 Pd2 N5 C53 -67.9(6)
O3 Pd2 N5 C53 -136(2)
Pd3 Pd2 N5 C53 -134.6(6)
Pd1 Pd2 N5 C53 -178.3(6)
N6 Pd2 N5 O5 -75.8(4)
O4 Pd2 N5 O5 99.8(4)
O3 Pd2 N5 O5 31(3)
Pd3 Pd2 N5 O5 33.0(4)
Pd1 Pd2 N5 O5 -10.7(3)
Pd1 O6 N6 C66 -165.1(5)
Pd1 O6 N6 Pd2 11.9(5)
O4 Pd2 N6 C66 151(2)
O3 Pd2 N6 C66 57.6(6)
N5 Pd2 N6 C66 -127.0(7)
Pd3 Pd2 N6 C66 124.4(6)
Pd1 Pd2 N6 C66 168.3(7)
O4 Pd2 N6 O6 -25(3)
O3 Pd2 N6 O6 -118.8(4)
N5 Pd2 N6 O6 56.6(4)
Pd3 Pd2 N6 O6 -52.0(4)
Pd1 Pd2 N6 O6 -8.2(3)
Pd3 O1 N1 C1 -157.0(5)
Pd3 O1 N1 Pd1 12.3(5)
N2 Pd1 N1 C1 -136.6(6)
O5 Pd1 N1 C1 142.6(12)
O6 Pd1 N1 C1 45.4(6)
Pd3 Pd1 N1 C1 158.8(7)
Pd2 Pd1 N1 C1 111.0(6)
N2 Pd1 N1 O1 56.0(4)
O5 Pd1 N1 O1 -24.8(16)
O6 Pd1 N1 O1 -122.0(4)
Pd3 Pd1 N1 O1 -8.6(3)
Pd2 Pd1 N1 O1 -56.4(4)
Pd3 O2 N2 C14 -177.9(5)
Pd3 O2 N2 Pd1 5.0(5)
O5 Pd1 N2 C14 -74.1(6)
N1 Pd1 N2 C14 114.6(6)
O6 Pd1 N2 C14 -142(6)
Pd3 Pd1 N2 C14 179.8(7)
Pd2 Pd1 N2 C14 -139.0(6)
O5 Pd1 N2 O2 102.6(4)
N1 Pd1 N2 O2 -68.7(4)
O6 Pd1 N2 O2 34(6)
Pd3 Pd1 N2 O2 -3.6(4)
Pd2 Pd1 N2 O2 37.6(5)
Pd2 O4 N4 C40 -169.6(4)
Pd2 O4 N4 Pd3 4.8(5)
N3 Pd3 N4 C40 102.8(6)
O2 Pd3 N4 C40 -78.4(6)
O1 Pd3 N4 C40 163(3)
Pd1 Pd3 N4 C40 -146.5(6)
Pd2 Pd3 N4 C40 170.0(6)
N3 Pd3 N4 O4 -70.5(4)
O2 Pd3 N4 O4 108.2(4)
O1 Pd3 N4 O4 -10(3)
Pd1 Pd3 N4 O4 40.1(4)
Pd2 Pd3 N4 O4 -3.4(3)
C71 C72 C73 C74 -0.5(14)
C49 C50 C51 C52 1.4(12)
O3 N3 C27 C28 174.7(6)
Pd3 N3 C27 C28 -10.1(10)
O3 N3 C27 C31 -5.1(10)
Pd3 N3 C27 C31 170.1(5)
C36 C29 C30 C35 1.6(13)
C28 C29 C30 C35 179.7(8)
C36 C29 C30 C31 -177.1(7)
C28 C29 C30 C31 1.0(8)
C61 C56 C55 C62 6.0(13)
C57 C56 C55 C62 -176.1(8)
C61 C56 C55 C54 -174.3(7)
C57 C56 C55 C54 3.6(8)
O4 N4 C40 C44 5.2(10)
Pd3 N4 C40 C44 -168.1(5)
O4 N4 C40 C41 -173.4(6)
Pd3 N4 C40 C41 13.3(10)
C74 C69 C68 C75 3.4(14)
C70 C69 C68 C75 -178.8(8)
C74 C69 C68 C67 -177.5(8)
C70 C69 C68 C67 0.4(8)
C64 C65 C54 C55 1.3(11)
C64 C65 C54 C53 -173.8(8)
C62 C55 C54 C65 -0.7(11)
C56 C55 C54 C65 179.6(7)
C62 C55 C54 C53 175.4(7)
C56 C55 C54 C53 -4.2(8)
C38 C39 C28 C29 -0.9(10)
C38 C39 C28 C27 -175.5(7)
C36 C29 C28 C39 1.9(10)
C30 C29 C28 C39 -176.4(6)
C36 C29 C28 C27 177.8(7)
C30 C29 C28 C27 -0.6(8)
N3 C27 C28 C39 -4.9(13)
C31 C27 C28 C39 174.9(8)
N3 C27 C28 C29 -179.9(7)
C31 C27 C28 C29 0.0(8)
C20 C21 C22 C17 -2.4(12)
C18 C17 C22 C21 1.7(11)
C16 C17 C22 C21 178.9(8)
C48 C43 C42 C49 -4.5(14)
C44 C43 C42 C49 172.9(8)
C48 C43 C42 C41 179.5(8)
C44 C43 C42 C41 -3.0(9)
C26 C15 C16 C23 -2.0(11)
C14 C15 C16 C23 179.0(7)
C26 C15 C16 C17 176.5(7)
C14 C15 C16 C17 -2.5(8)
C22 C17 C16 C23 1.3(14)
C18 C17 C16 C23 178.8(8)
C22 C17 C16 C15 -177.0(8)
C18 C17 C16 C15 0.5(8)
C67 C68 C75 C76 -0.1(11)
C69 C68 C75 C76 179.0(7)
C22 C17 C18 C19 -0.8(11)
C16 C17 C18 C19 -178.5(7)
C22 C17 C18 C14 179.4(7)
C16 C17 C18 C14 1.6(8)
C17 C18 C19 C20 0.5(11)
C14 C18 C19 C20 -179.7(7)
C16 C15 C26 C25 2.3(11)
C14 C15 C26 C25 -178.9(8)
O1 N1 C1 C2 -174.9(6)
Pd1 N1 C1 C2 18.2(11)
O1 N1 C1 C5 8.1(10)
Pd1 N1 C1 C5 -158.8(5)
C77 C78 C67 C68 0.2(10)
C77 C78 C67 C66 -179.8(7)
C75 C68 C67 C78 0.4(11)
C69 C68 C67 C78 -178.9(6)
C75 C68 C67 C66 -179.6(7)
C69 C68 C67 C66 1.1(8)
N1 C1 C2 C13 4.9(13)
C5 C1 C2 C13 -177.7(8)
N1 C1 C2 C3 -175.7(7)
C5 C1 C2 C3 1.7(8)
C22 C21 C20 C19 2.2(13)
C18 C19 C20 C21 -1.2(12)
C61 C60 C59 C58 -0.2(13)
C49 C42 C41 C52 1.1(11)
C43 C42 C41 C52 177.5(7)
C49 C42 C41 C40 -174.6(7)
C43 C42 C41 C40 1.8(8)
N4 C40 C41 C52 3.9(12)
C44 C40 C41 C52 -175.0(8)
N4 C40 C41 C42 178.8(6)
C44 C40 C41 C42 -0.1(8)
C48 C43 C44 C45 0.1(11)
C42 C43 C44 C45 -177.6(7)
C48 C43 C44 C40 -179.3(7)
C42 C43 C44 C40 2.9(8)
N4 C40 C44 C45 0.1(13)
C41 C40 C44 C45 178.8(8)
N4 C40 C44 C43 179.4(7)
C41 C40 C44 C43 -1.8(8)
C48 C47 C46 C45 -1.4(13)
C3 C2 C13 C12 0.4(11)
C1 C2 C13 C12 179.7(8)
C61 C56 C57 C58 1.0(10)
C55 C56 C57 C58 -177.3(6)
C61 C56 C57 C53 176.9(6)
C55 C56 C57 C53 -1.4(7)
O6 N6 C66 C70 176.0(6)
Pd2 N6 C66 C70 -0.3(11)
O6 N6 C66 C67 0.9(10)
Pd2 N6 C66 C67 -175.5(5)
C78 C67 C66 N6 -6.3(13)
C68 C67 C66 N6 173.7(7)
C78 C67 C66 C70 177.8(7)
C68 C67 C66 C70 -2.1(8)
C7 C6 C5 C4 -0.5(11)
C7 C6 C5 C1 172.2(8)
N1 C1 C5 C6 2.1(13)
C2 C1 C5 C6 -175.3(8)
N1 C1 C5 C4 175.6(7)
C2 C1 C5 C4 -1.8(8)
C56 C57 C58 C59 -0.4(11)
C53 C57 C58 C59 -175.0(7)
C60 C59 C58 C57 0.0(12)
C6 C5 C4 C9 -1.7(11)
C1 C5 C4 C9 -176.0(7)
C6 C5 C4 C3 175.5(7)
C1 C5 C4 C3 1.2(8)
C13 C2 C3 C10 1.3(11)
C1 C2 C3 C10 -178.2(7)
C13 C2 C3 C4 178.5(7)
C1 C2 C3 C4 -0.9(8)
C9 C4 C3 C10 -6.5(15)
C5 C4 C3 C10 176.7(8)
C9 C4 C3 C2 176.6(8)
C5 C4 C3 C2 -0.2(9)
C74 C69 C70 C71 -1.7(12)
C68 C69 C70 C71 -179.9(7)
C74 C69 C70 C66 176.4(7)
C68 C69 C70 C66 -1.7(8)
N6 C66 C70 C71 4.3(13)
C67 C66 C70 C71 -179.8(8)
N6 C66 C70 C69 -173.5(7)
C67 C66 C70 C69 2.4(8)
C69 C70 C71 C72 0.0(11)
C66 C70 C71 C72 -177.5(8)
C73 C72 C71 C70 1.1(13)
C38 C37 C36 C29 1.7(12)
C28 C29 C36 C37 -2.3(11)
C30 C29 C36 C37 175.6(7)
C57 C56 C61 C60 -1.1(10)
C55 C56 C61 C60 176.6(7)
C59 C60 C61 C56 0.8(12)
C46 C47 C48 C43 1.0(13)
C44 C43 C48 C47 -0.3(12)
C42 C43 C48 C47 176.8(8)
C15 C26 C25 C24 -1.3(12)
C23 C24 C25 C26 -0.2(13)
C72 C73 C74 C69 -1.2(14)
C70 C69 C74 C73 2.3(13)
C68 C69 C74 C73 180.0(8)
C15 C16 C23 C24 0.5(12)
C17 C16 C23 C24 -177.6(8)
C25 C24 C23 C16 0.6(13)
C31 C32 C33 C34 -2.6(11)
C43 C44 C45 C46 -0.5(11)
C40 C44 C45 C46 178.8(7)
C47 C46 C45 C44 1.2(12)
C54 C55 C62 C63 0.4(12)
C56 C55 C62 C63 -179.9(8)
C5 C4 C9 C8 1.9(12)
C3 C4 C9 C8 -174.6(8)
C7 C8 C9 C4 0.0(13)
C33 C32 C31 C30 2.3(11)
C33 C32 C31 C27 -179.4(7)
C35 C30 C31 C32 -1.2(11)
C29 C30 C31 C32 177.7(6)
C35 C30 C31 C27 -179.9(7)
C29 C30 C31 C27 -1.0(8)
N3 C27 C31 C32 2.0(13)
C28 C27 C31 C32 -177.8(7)
N3 C27 C31 C30 -179.5(7)
C28 C27 C31 C30 0.7(8)
C9 C8 C7 C6 -2.3(13)
C5 C6 C7 C8 2.5(12)
C2 C13 C12 C11 -1.2(11)
C28 C39 C38 C37 0.4(11)
C36 C37 C38 C39 -0.8(12)
C41 C42 C49 C50 -1.4(12)
C43 C42 C49 C50 -176.9(8)
C51 C50 C49 C42 0.2(13)
C13 C12 C11 C10 0.2(12)
C55 C62 C63 C64 -0.8(14)
C62 C63 C64 C65 1.4(15)
C54 C65 C64 C63 -1.6(13)
C42 C41 C52 C51 0.4(11)
C40 C41 C52 C51 174.8(7)
C50 C51 C52 C41 -1.6(12)
C32 C33 C34 C35 1.8(13)
C31 C30 C35 C34 0.2(11)
C29 C30 C35 C34 -178.3(8)
C33 C34 C35 C30 -0.6(13)
C68 C75 C76 C77 -0.7(12)
C75 C76 C77 C78 1.3(12)
C67 C78 C77 C76 -1.1(11)
O5 N5 C53 C57 172.0(6)
Pd2 N5 C53 C57 -20.7(10)
O5 N5 C53 C54 -7.7(9)
Pd2 N5 C53 C54 159.7(5)
C58 C57 C53 N5 -5.8(12)
C56 C57 C53 N5 179.0(6)
C58 C57 C53 C54 173.9(7)
C56 C57 C53 C54 -1.2(7)
C65 C54 C53 N5 -1.3(12)
C55 C54 C53 N5 -176.9(6)
C65 C54 C53 C57 179.0(7)
C55 C54 C53 C57 3.4(7)
C12 C11 C10 C3 1.5(12)
C2 C3 C10 C11 -2.2(12)
C4 C3 C10 C11 -178.8(8)
O2 N2 C14 C15 -179.0(6)
Pd1 N2 C14 C15 -2.5(11)
O2 N2 C14 C18 5.3(10)
Pd1 N2 C14 C18 -178.2(5)
C26 C15 C14 N2 8.2(13)
C16 C15 C14 N2 -172.9(7)
C26 C15 C14 C18 -175.4(8)
C16 C15 C14 C18 3.4(8)
C19 C18 C14 N2 -6.6(13)
C17 C18 C14 N2 173.3(7)
C19 C18 C14 C15 177.1(8)
C17 C18 C14 C15 -3.1(8)
